data_1542547
loop_
_publ_author_name
'Leblanc, Nicolas'
'Sproules, Stephen'
'Fink, Karin'
'Sanguinet, Lionel'
'Al\'ev\^eque, Olivier'
'Levillain, Eric'
'Rosa, Patrick'
'Powell, Annie K.'

_publ_section_title
;
 A fascinating multifaceted redox-active chelating ligand: introducing the
 N,N&#x2032;-dimethyl-3,3&#x2032;-biquinoxalinium
 &#x201C;methylbiquinoxen&#x201D; platform
;
_journal_issue 6
_journal_name_full 'Chem. Sci.'
_journal_page_first 3820
_journal_paper_doi 10.1039/C5SC04904K
_journal_volume 7
_journal_year 2016
_chemical_compound_source 'synthesis as described'
_chemical_formula_moiety 'C18 H16 N4, 2(B F4)'
_chemical_formula_sum 'C18 H16 B2 F8 N4'
_chemical_formula_weight 461.97
_chemical_name_common '[MBqn2+](BF4)2 Methylbiquinoxen bis tetrafluoroborate'
_chemical_name_systematic 'N,N'-dimethyl-3,3'-biquinoxalinium bis tetrafluoroborate'
_space_group_IT_number 2
_symmetry_cell_setting triclinic
_symmetry_Int_Tables_number 2
_symmetry_space_group_name_Hall '-P 1'
_symmetry_space_group_name_H-M 'P -1'
_atom_sites_solution_hydrogens geom
_atom_sites_solution_primary direct
_atom_sites_solution_secondary difmap
_audit_conform_dict_location ftp://ftp.iucr.org/pub/cif_core.dic
_audit_conform_dict_name cif_core.dic
_audit_conform_dict_version 2.3
_audit_creation_date 2013-10-02T16:07:55-00:00
_audit_creation_method 'WinGX routine CIF_UPDATE'
_audit_update_record
;
2015-11-17 deposited with the CCDC.
2016-02-24 downloaded from the CCDC.
;
_cell_angle_alpha 66.005(7)
_cell_angle_beta 85.305(8)
_cell_angle_gamma 83.508(8)
_cell_formula_units_Z 1
_cell_length_a 7.5470(8)
_cell_length_b 7.8860(7)
_cell_length_c 8.9920(9)
_cell_measurement_reflns_used 4025
_cell_measurement_temperature 180
_cell_measurement_theta_max 25.03
_cell_measurement_theta_min 2.48
_cell_measurement_wavelength 0.71073
_cell_volume 485.40(9)
_computing_cell_refinement 'STOE X-AREA'
_computing_data_collection 'STOE X-AREA'
_computing_data_reduction 'SHELXS-86 (Sheldrick, 1986)'
_computing_molecular_graphics 'Ortep-3 for Windows (Farrugia, 1997)'
_computing_publication_material 'WinGX publication routines (Farrugia, 1999)'
_computing_structure_refinement 'SHELXL-97 (Sheldrick, 1997)'
_diffrn_ambient_temperature 180
_diffrn_detector 'image plate (34 cm diameter)'
_diffrn_detector_area_resol_mean 6.67
_diffrn_detector_type STOE
_diffrn_measured_fraction_theta_full 0.971
_diffrn_measured_fraction_theta_max 0.971
_diffrn_measurement_details ' 145 frames, detector distance = 130 mm'
_diffrn_measurement_device '2-circle goniometer'
_diffrn_measurement_device_type 'STOE IPDS 2T'
_diffrn_measurement_method 'rotation method'
_diffrn_radiation_collimation '0.5 mm diameter, monocapillary'
_diffrn_radiation_monochromator 'plane graphite'
_diffrn_radiation_polarisn_norm 0
_diffrn_radiation_type 'Mo K\a'
_diffrn_radiation_wavelength 0.71073
_diffrn_reflns_av_R_equivalents 0.021
_diffrn_reflns_av_unetI/netI 0.0184
_diffrn_reflns_limit_h_max 9
_diffrn_reflns_limit_h_min -9
_diffrn_reflns_limit_k_max 8
_diffrn_reflns_limit_k_min -9
_diffrn_reflns_limit_l_max 10
_diffrn_reflns_limit_l_min -10
_diffrn_reflns_number 3711
_diffrn_reflns_theta_full 25.63
_diffrn_reflns_theta_max 25.63
_diffrn_reflns_theta_min 2.48
_diffrn_source 'sealed X-ray tube, 12 x 0.4 mm long-fine focus'
_diffrn_source_current 40
_diffrn_source_power 2.000
_diffrn_source_voltage 50
_exptl_absorpt_coefficient_mu 0.148
_exptl_absorpt_correction_type none
_exptl_crystal_colour yellow/off-white
_exptl_crystal_density_diffrn 1.58
_exptl_crystal_density_method 'not measured'
_exptl_crystal_description prism
_exptl_crystal_F_000 234
_exptl_crystal_recrystallization_method 'Re-crystallisation from solvent: water'
_exptl_crystal_size_max 0.302
_exptl_crystal_size_mid 0.289
_exptl_crystal_size_min 0.105
_refine_diff_density_max 0.445
_refine_diff_density_min -0.26
_refine_diff_density_rms 0.044
_refine_ls_extinction_method none
_refine_ls_goodness_of_fit_ref 1.017
_refine_ls_hydrogen_treatment refall
_refine_ls_matrix_type full
_refine_ls_number_parameters 177
_refine_ls_number_reflns 1789
_refine_ls_number_restraints 0
_refine_ls_restrained_S_all 1.017
_refine_ls_R_factor_all 0.0504
_refine_ls_R_factor_gt 0.0437
_refine_ls_shift/su_max 0
_refine_ls_shift/su_mean 0
_refine_ls_structure_factor_coef Fsqd
_refine_ls_weighting_details 'calc w=1/[\s^2^(Fo^2^)+(0.0715P)^2^+0.2406P] where P=(Fo^2^+2Fc^2^)/3'
_refine_ls_weighting_scheme calc
_refine_ls_wR_factor_gt 0.1188
_refine_ls_wR_factor_ref 0.1251
_reflns_number_gt 1527
_reflns_number_total 1789
_reflns_threshold_expression >2sigma(I)
_cod_data_source_file c5sc04904k2.cif
_cod_data_source_block nle595
_cod_depositor_comments 'Adding full bibliography for 1542547--1542549.cif.'
_cod_original_cell_volume 485.40(8)
_cod_database_code 1542547

loop_
_symmetry_equiv_pos_as_xyz
'x, y, z'
'-x, -y, -z'

loop_
_atom_site_label
_atom_site_type_symbol
_atom_site_fract_x
_atom_site_fract_y
_atom_site_fract_z
_atom_site_U_iso_or_equiv
_atom_site_adp_type
_atom_site_occupancy
_atom_site_symmetry_multiplicity
_atom_site_calc_flag
C1 C 0.7115(3) -0.2930(3) 0.4468(2) 0.0337(4) Uani 1 1 d
C2 C 0.5979(2) -0.0109(2) 0.2151(2) 0.0246(4) Uani 1 1 d
C3 C 0.4307(2) -0.0139(3) 0.2961(2) 0.0322(4) Uani 1 1 d
C4 C 0.3008(2) 0.1249(3) 0.2224(3) 0.0371(5) Uani 1 1 d
C5 C 0.3324(2) 0.2692(3) 0.0698(3) 0.0364(4) Uani 1 1 d
C6 C 0.4940(2) 0.2731(3) -0.0114(2) 0.0320(4) Uani 1 1 d
C7 C 0.6315(2) 0.1312(2) 0.0598(2) 0.0251(4) Uani 1 1 d
C8 C 0.9141(2) 0.0002(2) 0.04548(19) 0.0227(4) Uani 1 1 d
C9 C 0.8895(2) -0.1421(2) 0.20168(19) 0.0233(4) Uani 1 1 d
B1 B 0.8342(3) 0.3164(3) 0.3474(2) 0.0293(4) Uani 1 1 d
N1 N 0.73608(18) -0.14577(18) 0.28217(16) 0.0234(3) Uani 1 1 d
N2 N 0.78954(18) 0.13481(18) -0.02350(16) 0.0248(3) Uani 1 1 d
F1 F 0.65476(15) 0.37483(18) 0.32377(15) 0.0486(4) Uani 1 1 d
F2 F 0.93782(19) 0.44967(19) 0.24214(18) 0.0641(4) Uani 1 1 d
F3 F 0.86943(18) 0.28790(19) 0.50577(15) 0.0549(4) Uani 1 1 d
F4 F 0.87023(17) 0.15088(18) 0.3311(2) 0.0592(4) Uani 1 1 d
H1A H 0.824(4) -0.361(4) 0.473(3) 0.049(6) Uiso 1 1 d
H1B H 0.617(3) -0.370(3) 0.445(3) 0.041(6) Uiso 1 1 d
H1C H 0.681(3) -0.234(3) 0.520(3) 0.046(6) Uiso 1 1 d
H3 H 0.408(3) -0.113(4) 0.396(3) 0.047(6) Uiso 1 1 d
H4 H 0.187(3) 0.129(3) 0.276(3) 0.045(6) Uiso 1 1 d
H5 H 0.250(4) 0.363(4) 0.020(3) 0.055(7) Uiso 1 1 d
H6 H 0.519(3) 0.369(3) -0.114(3) 0.033(5) Uiso 1 1 d
H9 H 0.972(3) -0.227(3) 0.249(3) 0.034(5) Uiso 1 1 d

loop_
_atom_site_aniso_label
_atom_site_aniso_U_11
_atom_site_aniso_U_22
_atom_site_aniso_U_33
_atom_site_aniso_U_23
_atom_site_aniso_U_13
_atom_site_aniso_U_12
C1 0.0387(10) 0.0300(9) 0.0279(9) -0.0084(8) 0.0032(7) -0.0013(8)
C2 0.0239(8) 0.0269(8) 0.0294(8) -0.0174(7) -0.0037(6) -0.0012(6)
C3 0.0272(9) 0.0398(10) 0.0370(10) -0.0230(8) 0.0023(7) -0.0050(7)
C4 0.0238(9) 0.0507(11) 0.0495(11) -0.0341(10) -0.0016(8) 0.0000(8)
C5 0.0275(9) 0.0416(10) 0.0495(11) -0.0291(9) -0.0125(8) 0.0095(8)
C6 0.0300(9) 0.0313(9) 0.0378(10) -0.0175(8) -0.0099(7) 0.0055(7)
C7 0.0235(8) 0.0281(8) 0.0295(8) -0.0174(7) -0.0053(6) 0.0012(6)
C8 0.0231(8) 0.0243(8) 0.0245(8) -0.0135(6) -0.0040(6) -0.0006(6)
C9 0.0236(8) 0.0244(8) 0.0248(8) -0.0132(6) -0.0047(6) 0.0018(6)
B1 0.0263(9) 0.0291(10) 0.0333(10) -0.0135(8) -0.0038(7) 0.0002(7)
N1 0.0261(7) 0.0240(7) 0.0235(7) -0.0129(6) -0.0014(5) -0.0021(5)
N2 0.0252(7) 0.0253(7) 0.0256(7) -0.0123(6) -0.0044(5) 0.0009(5)
F1 0.0327(6) 0.0583(8) 0.0475(7) -0.0167(6) -0.0082(5) 0.0129(5)
F2 0.0625(9) 0.0543(8) 0.0610(9) -0.0058(7) 0.0084(7) -0.0223(7)
F3 0.0605(8) 0.0652(9) 0.0420(7) -0.0229(6) -0.0170(6) -0.0012(6)
F4 0.0460(7) 0.0518(8) 0.1022(11) -0.0539(8) -0.0122(7) 0.0030(6)

loop_
_atom_type_symbol
_atom_type_description
_atom_type_scat_dispersion_real
_atom_type_scat_dispersion_imag
_atom_type_scat_source
C C 0.0033 0.0016 'International Tables Vol C Tables 4.2.6.8 and 6.1.1.4'
H H 0 0 'International Tables Vol C Tables 4.2.6.8 and 6.1.1.4'
B B 0.0013 0.0007 'International Tables Vol C Tables 4.2.6.8 and 6.1.1.4'
N N 0.0061 0.0033 'International Tables Vol C Tables 4.2.6.8 and 6.1.1.4'
F F 0.0171 0.0103 'International Tables Vol C Tables 4.2.6.8 and 6.1.1.4'

loop_
_geom_angle_atom_site_label_1
_geom_angle_atom_site_label_2
_geom_angle_atom_site_label_3
_geom_angle
_geom_angle_site_symmetry_3
N1 C2 C3 121.85(16) .
N1 C2 C7 117.25(14) .
C3 C2 C7 120.89(15) .
C4 C3 C2 118.49(18) .
C3 C4 C5 121.52(17) .
C6 C5 C4 120.68(17) .
C5 C6 C7 119.62(18) .
N2 C7 C6 118.93(16) .
N2 C7 C2 122.29(14) .
C6 C7 C2 118.78(15) .
N2 C8 C9 122.66(15) .
N2 C8 C8 118.12(18) 2_755
C9 C8 C8 119.22(17) 2_755
N1 C9 C8 119.83(14) .
F4 B1 F2 111.85(16) .
F4 B1 F1 109.38(16) .
F2 B1 F1 110.75(16) .
F4 B1 F3 108.47(16) .
F2 B1 F3 108.34(16) .
F1 B1 F3 107.93(15) .
C9 N1 C2 120.48(14) .
C9 N1 C1 119.81(14) .
C2 N1 C1 119.70(14) .
C8 N2 C7 117.44(14) .

loop_
_geom_bond_atom_site_label_1
_geom_bond_atom_site_label_2
_geom_bond_distance
_geom_bond_site_symmetry_2
C1 N1 1.477(2) .
C2 N1 1.383(2) .
C2 C3 1.402(2) .
C2 C7 1.415(2) .
C3 C4 1.368(3) .
C4 C5 1.404(3) .
C5 C6 1.366(3) .
C6 C7 1.415(2) .
C7 N2 1.352(2) .
C8 N2 1.315(2) .
C8 C9 1.410(2) .
C8 C8 1.476(3) 2_755
C9 N1 1.311(2) .
B1 F4 1.366(2) .
B1 F2 1.366(2) .
B1 F1 1.385(2) .
B1 F3 1.392(2) .

loop_
_geom_torsion_atom_site_label_1
_geom_torsion_atom_site_label_2
_geom_torsion_atom_site_label_3
_geom_torsion_atom_site_label_4
_geom_torsion
_geom_torsion_site_symmetry_1
N1 C2 C3 C4 179.66(14) .
C7 C2 C3 C4 -0.7(2) .
C2 C3 C4 C5 -0.6(3) .
C3 C4 C5 C6 1.3(3) .
C4 C5 C6 C7 -0.7(3) .
C5 C6 C7 N2 178.64(15) .
C5 C6 C7 C2 -0.6(2) .
N1 C2 C7 N2 1.8(2) .
C3 C2 C7 N2 -177.93(14) .
N1 C2 C7 C6 -179.08(14) .
C3 C2 C7 C6 1.2(2) .
N2 C8 C9 N1 1.6(2) .
C8 C8 C9 N1 -178.41(16) 2_755
C8 C9 N1 C2 -0.1(2) .
C8 C9 N1 C1 -178.97(14) .
C3 C2 N1 C9 178.17(14) .
C7 C2 N1 C9 -1.5(2) .
C3 C2 N1 C1 -2.9(2) .
C7 C2 N1 C1 177.40(14) .
C9 C8 N2 C7 -1.4(2) .
C8 C8 N2 C7 178.65(15) 2_755
C6 C7 N2 C8 -179.48(14) .
C2 C7 N2 C8 -0.3(2) .
